data_7203560
loop_
_publ_author_name
'Jones, Leigh F.'
'Camm, Kenneth D.'
'Kilner, Colin A.'
'Halcrow, Malcolm A.'

_publ_section_title
;
 Novel hydrogen bond network topologies in complexes of the ditopic
 ligand 5-amino-3-(pyrid-2-yl)-1H-pyrazole
;
_journal_issue 9
_journal_name_full CrystEngComm
_journal_page_first 719
_journal_paper_doi 10.1039/b609424d
_journal_volume 8
_journal_year 2006
_chemical_formula_moiety 'C18 H19 Cu N9, 2[Cl O4]'
_chemical_formula_sum 'C18 H19 Cl2 Cu N9 O8'
_chemical_formula_weight 623.86
_chemical_name_systematic
;
Bis[5-amino-3-(pyrid-2-yl)pyrazole][acetonitrile]copper(II)
diperchlorate (4)
;
_space_group_IT_number 15
_symmetry_cell_setting monoclinic
_symmetry_space_group_name_Hall '-C 2yc'
_symmetry_space_group_name_H-M 'C 1 2/c 1'
_atom_sites_solution_hydrogens geom
_atom_sites_solution_primary direct
_atom_sites_solution_secondary difmap
_audit_creation_method SHELXL-97
_cell_angle_alpha 90.00
_cell_angle_beta 101.4093(13)
_cell_angle_gamma 90.00
_cell_formula_units_Z 4
_cell_length_a 20.5384(7)
_cell_length_b 8.2388(2)
_cell_length_c 14.5781(6)
_cell_measurement_reflns_used 17974
_cell_measurement_temperature 150(2)
_cell_measurement_theta_max 27.50
_cell_measurement_theta_min 2.67
_cell_volume 2418.04(14)
_computing_cell_refinement 'DENZO-SMN (Otwinowski & Minor, 1997)'
_computing_data_collection 'COLLECT (Nonius, 1999)'
_computing_data_reduction 'DENZO-SMN (Otwinowski & Minor, 1997)'
_computing_molecular_graphics 'ORTEX (McArdle, 1995)'
_computing_publication_material 'local program'
_computing_structure_refinement 'SHELXL-97 (Sheldrick, 1997)'
_computing_structure_solution 'SHELXS-97 (Sheldrick, 1990)'
_diffrn_ambient_temperature 150(2)
_diffrn_detector_area_resol_mean 9.091
_diffrn_measured_fraction_theta_full 0.997
_diffrn_measured_fraction_theta_max 0.997
_diffrn_measurement_device_type 'Nonius KappaCCD area detector diffractometer'
_diffrn_measurement_method '\w and \f scans'
_diffrn_radiation_monochromator graphite
_diffrn_radiation_source 'fine-focus sealed tube'
_diffrn_radiation_type MoK\a
_diffrn_radiation_wavelength 0.71073
_diffrn_reflns_av_R_equivalents 0.0768
_diffrn_reflns_av_sigmaI/netI 0.0482
_diffrn_reflns_limit_h_max 26
_diffrn_reflns_limit_h_min -26
_diffrn_reflns_limit_k_max 10
_diffrn_reflns_limit_k_min -10
_diffrn_reflns_limit_l_max 18
_diffrn_reflns_limit_l_min -18
_diffrn_reflns_number 17974
_diffrn_reflns_theta_full 27.50
_diffrn_reflns_theta_max 27.50
_diffrn_reflns_theta_min 2.67
_exptl_absorpt_coefficient_mu 1.190
_exptl_absorpt_correction_T_max 0.965
_exptl_absorpt_correction_T_min 0.733
_exptl_absorpt_correction_type multi-scan
_exptl_absorpt_process_details
;
Using multiple and symmetry-related data measurements via the program SORTAV
See R.H. Blessing, Acta Cryst (1995), A51, 33-38
;
_exptl_crystal_colour 'light brown'
_exptl_crystal_density_diffrn 1.714
_exptl_crystal_density_method 'not measured'
_exptl_crystal_description Plate
_exptl_crystal_F_000 1268
_exptl_crystal_size_max 0.23
_exptl_crystal_size_mid 0.20
_exptl_crystal_size_min 0.03
_refine_diff_density_max 0.899
_refine_diff_density_min -0.545
_refine_diff_density_rms 0.098
_refine_ls_extinction_method none
_refine_ls_goodness_of_fit_ref 1.028
_refine_ls_hydrogen_treatment mixed
_refine_ls_matrix_type full
_refine_ls_number_parameters 186
_refine_ls_number_reflns 2771
_refine_ls_number_restraints 4
_refine_ls_restrained_S_all 1.028
_refine_ls_R_factor_all 0.0654
_refine_ls_R_factor_gt 0.0458
_refine_ls_shift/su_max 0.001
_refine_ls_shift/su_mean 0.000
_refine_ls_structure_factor_coef Fsqd
_refine_ls_weighting_details 'calc w=1/[\s^2^(Fo^2^)+(0.0763P)^2^+2.9672P] where P=(Fo^2^+2Fc^2^)/3'
_refine_ls_weighting_scheme calc
_refine_ls_wR_factor_gt 0.1210
_refine_ls_wR_factor_ref 0.1329
_reflns_number_gt 2122
_reflns_number_total 2771
_reflns_threshold_expression >2sigma(I)
_cod_data_source_file b609424d.txt
_cod_data_source_block c:\datasets\leeds\lfj15c\lfj15c
_cod_depositor_comments
;
The following automatic conversions were performed:
'_symmetry_cell_setting' value 'Monoclinic' changed to 'monoclinic'
according to '/home/saulius/struct/CIF-dictionaries/cif_core.dic'
dictionary named 'cif_core.dic' version 2.4.1 from 2010-06-29.

Automatic conversion script
Id: cif_fix_enum 1527 2010-12-29 10:47:43Z saulius 
;
_cod_original_sg_symbol_H-M 'C 2/c'
_cod_database_code 7203560

loop_
_symmetry_equiv_pos_as_xyz
'x, y, z'
'-x, y, -z+1/2'
'x+1/2, y+1/2, z'
'-x+1/2, y+1/2, -z+1/2'
'-x, -y, -z'
'x, -y, z-1/2'
'-x+1/2, -y+1/2, -z'
'x+1/2, -y+1/2, z-1/2'

loop_
_atom_site_label
_atom_site_type_symbol
_atom_site_fract_x
_atom_site_fract_y
_atom_site_fract_z
_atom_site_U_iso_or_equiv
_atom_site_adp_type
_atom_site_occupancy
_atom_site_symmetry_multiplicity
_atom_site_calc_flag
_atom_site_refinement_flags
_atom_site_disorder_assembly
_atom_site_disorder_group
Cu1 Cu 0.0000 0.57687(5) 0.2500 0.02537(18) Uani 1 2 d S . .
N2 N 0.07303(12) 0.5914(3) 0.36375(17) 0.0280(5) Uani 1 1 d . . .
C3 C 0.13683(15) 0.5506(3) 0.3693(2) 0.0330(7) Uani 1 1 d . . .
H3 H 0.1496 0.5017 0.3165 0.040 Uiso 1 1 calc R . .
C4 C 0.18474(16) 0.5766(4) 0.4486(2) 0.0393(7) Uani 1 1 d . . .
H4 H 0.2298 0.5485 0.4497 0.047 Uiso 1 1 calc R . .
C5 C 0.16639(17) 0.6442(4) 0.5264(2) 0.0423(8) Uani 1 1 d . . .
H5 H 0.1986 0.6627 0.5819 0.051 Uiso 1 1 calc R . .
C6 C 0.10069(16) 0.6845(4) 0.5225(2) 0.0384(7) Uani 1 1 d . . .
H6 H 0.0870 0.7312 0.5752 0.046 Uiso 1 1 calc R . .
C7 C 0.05515(15) 0.6561(3) 0.44081(19) 0.0306(6) Uani 1 1 d . . .
C8 C -0.01602(14) 0.6922(3) 0.42786(19) 0.0293(6) Uani 1 1 d . . .
N9 N -0.05206(12) 0.6572(3) 0.34385(16) 0.0294(5) Uani 1 1 d . . .
N10 N -0.11550(13) 0.7016(3) 0.34820(18) 0.0322(5) Uani 1 1 d D . .
H10 H -0.1476(16) 0.706(5) 0.301(2) 0.067(8) Uiso 1 1 d D . .
C11 C -0.11869(16) 0.7640(4) 0.4332(2) 0.0344(7) Uani 1 1 d . . .
C12 C -0.05454(16) 0.7594(4) 0.4862(2) 0.0371(7) Uani 1 1 d . . .
H12 H -0.0402 0.7948 0.5489 0.045 Uiso 1 1 calc R . .
N13 N -0.17624(15) 0.8206(4) 0.4526(2) 0.0466(7) Uani 1 1 d D . .
H13A H -0.2142(14) 0.796(5) 0.420(2) 0.067(8) Uiso 1 1 d D . .
H13B H -0.1771(18) 0.832(5) 0.5108(18) 0.067(8) Uiso 1 1 d D . .
N14 N 0.0000 0.3144(4) 0.2500 0.0334(8) Uani 1 2 d S . .
C15 C 0.0000 0.1783(5) 0.2500 0.0347(9) Uani 1 2 d S . .
C16 C 0.0000 0.0007(6) 0.2500 0.0673(17) Uani 1 2 d S . .
H16A H 0.0143 -0.0389 0.3142 0.101 Uiso 0.50 1 calc PR . .
H16B H 0.0306 -0.0389 0.2113 0.101 Uiso 0.50 1 calc PR . .
H16C H -0.0449 -0.0389 0.2245 0.101 Uiso 0.50 1 calc PR . .
Cl17 Cl -0.31025(4) 0.56798(9) 0.28178(5) 0.0350(2) Uani 1 1 d . . .
O18 O -0.24652(15) 0.5606(4) 0.2576(3) 0.0826(11) Uani 1 1 d . . .
O19 O -0.30922(18) 0.6949(4) 0.3499(2) 0.0769(9) Uani 1 1 d . . .
O20 O -0.36039(14) 0.5985(4) 0.2016(2) 0.0613(8) Uani 1 1 d . . .
O21 O -0.32417(18) 0.4199(4) 0.3228(2) 0.0802(11) Uani 1 1 d . . .

loop_
_atom_site_aniso_label
_atom_site_aniso_U_11
_atom_site_aniso_U_22
_atom_site_aniso_U_33
_atom_site_aniso_U_23
_atom_site_aniso_U_13
_atom_site_aniso_U_12
Cu1 0.0275(3) 0.0254(3) 0.0223(3) 0.000 0.00292(19) 0.000
N2 0.0297(13) 0.0263(12) 0.0272(12) 0.0033(9) 0.0040(10) 0.0004(9)
C3 0.0332(16) 0.0310(15) 0.0345(16) 0.0048(11) 0.0057(13) 0.0020(11)
C4 0.0275(16) 0.0418(18) 0.0453(19) 0.0071(13) -0.0010(14) 0.0031(12)
C5 0.0406(19) 0.0417(18) 0.0379(18) 0.0003(13) -0.0081(14) -0.0020(14)
C6 0.0398(18) 0.0406(17) 0.0312(16) -0.0019(12) -0.0014(13) -0.0001(13)
C7 0.0326(15) 0.0304(15) 0.0273(15) 0.0009(11) 0.0025(12) -0.0023(12)
C8 0.0347(16) 0.0253(14) 0.0275(14) 0.0002(10) 0.0053(12) 0.0004(11)
N9 0.0276(12) 0.0348(13) 0.0260(12) -0.0008(9) 0.0058(10) 0.0015(10)
N10 0.0279(13) 0.0372(14) 0.0322(13) 0.0003(10) 0.0075(10) 0.0042(10)
C11 0.0410(17) 0.0346(16) 0.0295(15) 0.0023(12) 0.0119(13) 0.0044(13)
C12 0.0472(19) 0.0383(17) 0.0257(15) -0.0045(12) 0.0068(13) 0.0039(14)
N13 0.0424(17) 0.060(2) 0.0394(16) -0.0037(14) 0.0140(13) 0.0107(14)
N14 0.037(2) 0.028(2) 0.0331(19) 0.000 0.0025(15) 0.000
C15 0.033(2) 0.031(2) 0.039(2) 0.000 0.0035(19) 0.000
C16 0.063(4) 0.023(3) 0.114(5) 0.000 0.012(4) 0.000
Cl17 0.0339(4) 0.0375(4) 0.0330(4) 0.0002(3) 0.0055(3) 0.0029(3)
O18 0.0438(17) 0.126(3) 0.083(2) -0.0317(19) 0.0230(16) -0.0077(16)
O19 0.107(3) 0.064(2) 0.0651(19) -0.0190(14) 0.0283(18) -0.0004(17)
O20 0.0513(16) 0.082(2) 0.0464(15) 0.0197(14) 0.0002(13) 0.0141(14)
O21 0.086(2) 0.062(2) 0.077(2) 0.0294(15) -0.0217(18) -0.0234(15)

loop_
_atom_type_symbol
_atom_type_description
_atom_type_scat_dispersion_real
_atom_type_scat_dispersion_imag
_atom_type_scat_source
C C 0.0033 0.0016 'International Tables Vol C Tables 4.2.6.8 and 6.1.1.4'
H H 0.0000 0.0000 'International Tables Vol C Tables 4.2.6.8 and 6.1.1.4'
N N 0.0061 0.0033 'International Tables Vol C Tables 4.2.6.8 and 6.1.1.4'
O O 0.0106 0.0060 'International Tables Vol C Tables 4.2.6.8 and 6.1.1.4'
Cl Cl 0.1484 0.1585 'International Tables Vol C Tables 4.2.6.8 and 6.1.1.4'
Cu Cu 0.3201 1.2651 'International Tables Vol C Tables 4.2.6.8 and 6.1.1.4'

loop_
_geom_angle_atom_site_label_1
_geom_angle_atom_site_label_2
_geom_angle_atom_site_label_3
_geom_angle
_geom_angle_site_symmetry_1
_geom_angle_site_symmetry_3
_geom_angle_publ_flag
N2 Cu1 N2 173.16(13) 2 . ?
N2 Cu1 N9 80.16(10) . . ?
N2 Cu1 N9 97.56(10) . 2 ?
N9 Cu1 N9 141.52(14) . 2 ?
N2 Cu1 N14 93.42(6) . . ?
N9 Cu1 N14 109.24(7) . . ?
C3 N2 C7 118.0(3) . . ?
C3 N2 Cu1 126.6(2) . . ?
C7 N2 Cu1 115.25(19) . . ?
N2 C3 C4 122.6(3) . . ?
N2 C3 H3 118.7 . . ?
C4 C3 H3 118.7 . . ?
C3 C4 C5 119.1(3) . . ?
C3 C4 H4 120.5 . . ?
C5 C4 H4 120.5 . . ?
C6 C5 C4 119.1(3) . . ?
C6 C5 H5 120.4 . . ?
C4 C5 H5 120.4 . . ?
C5 C6 C7 119.0(3) . . ?
C5 C6 H6 120.5 . . ?
C7 C6 H6 120.5 . . ?
N2 C7 C6 122.1(3) . . ?
N2 C7 C8 113.5(2) . . ?
C6 C7 C8 124.4(3) . . ?
N9 C8 C12 111.7(3) . . ?
N9 C8 C7 115.7(2) . . ?
C12 C8 C7 132.6(3) . . ?
C8 N9 N10 105.1(2) . . ?
C8 N9 Cu1 115.10(19) . . ?
N10 N9 Cu1 139.54(19) . . ?
C11 N10 N9 111.3(2) . . ?
C11 N10 H10 124(3) . . ?
N9 N10 H10 124(3) . . ?
N13 C11 N10 121.6(3) . . ?
N13 C11 C12 131.7(3) . . ?
N10 C11 C12 106.6(3) . . ?
C8 C12 C11 105.3(3) . . ?
C8 C12 H12 127.4 . . ?
C11 C12 H12 127.4 . . ?
C11 N13 H13A 123(3) . . ?
C11 N13 H13B 116(3) . . ?
H13A N13 H13B 112(2) . . ?
C15 N14 Cu1 180.000(1) . . ?
N14 C15 C16 180.000(1) . . ?
C15 C16 H16A 109.5 . . ?
C15 C16 H16B 109.5 . . ?
H16A C16 H16B 109.5 . . ?
C15 C16 H16C 109.5 . . ?
H16A C16 H16C 109.5 . . ?
H16B C16 H16C 109.5 . . ?
O21 Cl17 O20 109.09(18) . . ?
O21 Cl17 O18 109.9(2) . . ?
O20 Cl17 O18 110.9(2) . . ?
O21 Cl17 O19 108.2(2) . . ?
O20 Cl17 O19 110.4(2) . . ?
O18 Cl17 O19 108.3(2) . . ?

loop_
_geom_bond_atom_site_label_1
_geom_bond_atom_site_label_2
_geom_bond_distance
_geom_bond_site_symmetry_2
_geom_bond_publ_flag
Cu1 N2 2.008(2) . ?
Cu1 N9 2.008(2) . ?
Cu1 N14 2.163(4) . ?
N2 C3 1.340(4) . ?
N2 C7 1.358(4) . ?
C3 C4 1.379(4) . ?
C3 H3 0.9500 . ?
C4 C5 1.381(5) . ?
C4 H4 0.9500 . ?
C5 C6 1.380(5) . ?
C5 H5 0.9500 . ?
C6 C7 1.381(4) . ?
C6 H6 0.9500 . ?
C7 C8 1.467(4) . ?
C8 N9 1.331(4) . ?
C8 C12 1.386(4) . ?
N9 N10 1.367(3) . ?
N10 C11 1.355(4) . ?
N10 H10 0.86(2) . ?
C11 N13 1.352(4) . ?
C11 C12 1.389(4) . ?
C12 H12 0.9500 . ?
N13 H13A 0.85(2) . ?
N13 H13B 0.86(2) . ?
N14 C15 1.121(5) . ?
C15 C16 1.463(6) . ?
C16 H16A 0.9800 . ?
C16 H16B 0.9800 . ?
C16 H16C 0.9800 . ?
Cl17 O21 1.412(3) . ?
Cl17 O20 1.419(3) . ?
Cl17 O18 1.423(3) . ?
Cl17 O19 1.439(3) . ?

loop_
_geom_hbond_atom_site_label_D
_geom_hbond_atom_site_label_H
_geom_hbond_atom_site_label_A
_geom_hbond_distance_DH
_geom_hbond_distance_HA
_geom_hbond_distance_DA
_geom_hbond_angle_DHA
_geom_hbond_site_symmetry_A
N10 H10 O18 0.86(2) 2.34(4) 2.988(4) 133(4) .
N13 H13A O19 0.85(2) 2.18(3) 3.026(5) 171(4) .
N13 H13B O19 0.86(2) 2.12(3) 2.956(4) 166(4) 7_466
